data_2237696
loop_
_publ_author_name
'Fun, Hoong-Kun'
'Quah, Ching Kheng'
'Aich, Krishnendu'
'Das, Sangita'
'Goswami, Shyamaprosad'

_publ_section_title
;
 Ethyl 2-[(2-oxo-2<i>H</i>-chromen-7-yl)oxy]acetate
;
_journal_coeditor_code RZ5046
_journal_issue 4
_journal_name_full 'Acta Crystallographica Section E'
_journal_page_first o502
_journal_paper_doi 10.1107/S1600536813005539
_journal_volume 69
_journal_year 2013
_chemical_formula_iupac 'C13 H12 O5'
_chemical_formula_moiety 'C13 H12 O5'
_chemical_formula_sum 'C13 H12 O5'
_chemical_formula_weight 248.23
_chemical_name_systematic
;
Ethyl 2-[(2-oxo-2<i>H</i>-chromen-7-yl)oxy]acetate
;
_space_group_IT_number 14
_symmetry_cell_setting monoclinic
_symmetry_space_group_name_Hall '-P 2ybc'
_symmetry_space_group_name_H-M 'P 1 21/c 1'
_atom_sites_solution_hydrogens geom
_atom_sites_solution_primary direct
_atom_sites_solution_secondary difmap
_audit_creation_method SHELXL-97
_cell_angle_alpha 90.00
_cell_angle_beta 125.882(2)
_cell_angle_gamma 90.00
_cell_formula_units_Z 4
_cell_length_a 8.1435(2)
_cell_length_b 16.4887(4)
_cell_length_c 10.5506(3)
_cell_measurement_reflns_used 3372
_cell_measurement_temperature 100.00(10)
_cell_measurement_theta_max 29.36
_cell_measurement_theta_min 2.47
_cell_volume 1147.84(6)
_computing_cell_refinement 'SAINT (Bruker, 2009)'
_computing_data_collection 'APEX2 (Bruker, 2009)'
_computing_data_reduction 'SAINT (Bruker, 2009)'
_computing_molecular_graphics 'SHELXTL (Sheldrick, 2008)'
_computing_publication_material 'SHELXTL (Sheldrick, 2008) and PLATON (Spek, 2009)'
_computing_structure_refinement 'SHELXTL (Sheldrick, 2008)'
_computing_structure_solution 'SHELXTL (Sheldrick, 2008)'
_diffrn_ambient_temperature 100
_diffrn_measured_fraction_theta_full 0.997
_diffrn_measured_fraction_theta_max 0.997
_diffrn_measurement_device_type
;
Bruker SMART APEXII CCD area-detector
;
_diffrn_measurement_method '\f and \w scans'
_diffrn_radiation_monochromator graphite
_diffrn_radiation_source 'fine-focus sealed tube'
_diffrn_radiation_type MoK\a
_diffrn_radiation_wavelength 0.71073
_diffrn_reflns_av_R_equivalents 0.0352
_diffrn_reflns_av_sigmaI/netI 0.0429
_diffrn_reflns_limit_h_max 11
_diffrn_reflns_limit_h_min -9
_diffrn_reflns_limit_k_max 15
_diffrn_reflns_limit_k_min -23
_diffrn_reflns_limit_l_max 14
_diffrn_reflns_limit_l_min -14
_diffrn_reflns_number 12656
_diffrn_reflns_theta_full 30.01
_diffrn_reflns_theta_max 30.01
_diffrn_reflns_theta_min 2.47
_diffrn_standards_number 0
_exptl_absorpt_coefficient_mu 0.111
_exptl_absorpt_correction_T_max 0.9882
_exptl_absorpt_correction_T_min 0.9661
_exptl_absorpt_correction_type multi-scan
_exptl_absorpt_process_details '(<i>SADABS</i>; Bruker, 2009)'
_exptl_crystal_colour colourless
_exptl_crystal_density_diffrn 1.436
_exptl_crystal_density_method 'not measured'
_exptl_crystal_description block
_exptl_crystal_F_000 520
_exptl_crystal_size_max 0.312
_exptl_crystal_size_mid 0.24
_exptl_crystal_size_min 0.107
_refine_diff_density_max 0.316
_refine_diff_density_min -0.236
_refine_ls_extinction_method none
_refine_ls_goodness_of_fit_ref 1.038
_refine_ls_hydrogen_treatment constr
_refine_ls_matrix_type full
_refine_ls_number_parameters 164
_refine_ls_number_reflns 3344
_refine_ls_number_restraints 0
_refine_ls_restrained_S_all 1.038
_refine_ls_R_factor_all 0.0805
_refine_ls_R_factor_gt 0.0485
_refine_ls_shift/su_max 0.001
_refine_ls_shift/su_mean 0.001
_refine_ls_structure_factor_coef Fsqd
_refine_ls_weighting_details 'calc w=1/[\s^2^(Fo^2^)+(0.0400P)^2^+0.4605P] where P=(Fo^2^+2Fc^2^)/3'
_refine_ls_weighting_scheme calc
_refine_ls_wR_factor_gt 0.0988
_refine_ls_wR_factor_ref 0.1142
_reflns_number_gt 2308
_reflns_number_total 3344
_reflns_threshold_expression I>2\s(I)
_cod_data_source_file rz5046.cif
_cod_data_source_block I
_cod_original_cell_volume 1147.84(5)
_cod_original_sg_symbol_H-M 'P 21/c'
_cod_database_code 2237696
_cod_database_fobs_code 2237696

loop_
_symmetry_equiv_pos_as_xyz
'x, y, z'
'-x, y+1/2, -z+1/2'
'-x, -y, -z'
'x, -y-1/2, z-1/2'

loop_
_atom_site_type_symbol
_atom_site_label
_atom_site_fract_x
_atom_site_fract_y
_atom_site_fract_z
_atom_site_U_iso_or_equiv
_atom_site_adp_type
_atom_site_calc_flag
_atom_site_refinement_flags
_atom_site_occupancy
_atom_site_symmetry_multiplicity
O O1 0.39589(16) 0.81519(6) 0.17293(12) 0.0225(2) Uani d . 1 1
O O2 0.48206(18) 0.71922(7) 0.07680(13) 0.0311(3) Uani d . 1 1
O O3 0.23054(17) 1.01606(6) 0.40644(13) 0.0273(3) Uani d . 1 1
O O4 0.06112(16) 0.85696(7) 0.53551(13) 0.0284(3) Uani d . 1 1
O O5 -0.09962(17) 0.91734(7) 0.30015(13) 0.0305(3) Uani d . 1 1
C C1 0.3155(2) 0.91211(9) 0.29088(17) 0.0211(3) Uani d . 1 1
H H1A 0.3389 0.8732 0.3635 0.025 Uiso calc R 1 1
C C2 0.3385(2) 0.89394(9) 0.17359(16) 0.0193(3) Uani d . 1 1
C C3 0.4238(2) 0.78861(10) 0.06252(18) 0.0246(3) Uani d . 1 1
C C4 0.3788(2) 0.84577(10) -0.05922(18) 0.0268(3) Uani d . 1 1
H H4A 0.3890 0.8291 -0.1386 0.032 Uiso calc R 1 1
C C5 0.3227(2) 0.92215(10) -0.05837(18) 0.0270(3) Uani d . 1 1
H H5A 0.2957 0.9579 -0.1367 0.032 Uiso calc R 1 1
C C6 0.3039(2) 0.94961(9) 0.06176(17) 0.0221(3) Uani d . 1 1
C C7 0.2475(2) 1.02864(10) 0.07243(18) 0.0254(3) Uani d . 1 1
H H7A 0.2248 1.0677 0.0001 0.031 Uiso calc R 1 1
C C8 0.2255(2) 1.04899(9) 0.18806(18) 0.0243(3) Uani d . 1 1
H H8A 0.1900 1.1016 0.1947 0.029 Uiso calc R 1 1
C C9 0.2567(2) 0.98993(9) 0.29621(17) 0.0225(3) Uani d . 1 1
C C10 0.2416(2) 0.95782(10) 0.51046(18) 0.0253(3) Uani d . 1 1
H H10A 0.2669 0.9853 0.6017 0.030 Uiso calc R 1 1
H H10B 0.3541 0.9213 0.5454 0.030 Uiso calc R 1 1
C C11 0.0474(2) 0.90906(9) 0.43309(17) 0.0232(3) Uani d . 1 1
C C12 -0.1214(2) 0.80927(10) 0.4789(2) 0.0301(4) Uani d . 1 1
H H12A -0.1582 0.7776 0.3882 0.036 Uiso calc R 1 1
H H12B -0.2336 0.8449 0.4489 0.036 Uiso calc R 1 1
C C13 -0.0765(3) 0.75434(11) 0.6084(2) 0.0381(4) Uani d . 1 1
H H13A -0.1945 0.7226 0.5743 0.057 Uiso calc R 1 1
H H13B -0.0400 0.7862 0.6975 0.057 Uiso calc R 1 1
H H13C 0.0337 0.7190 0.6365 0.057 Uiso calc R 1 1

loop_
_atom_site_aniso_label
_atom_site_aniso_U_11
_atom_site_aniso_U_22
_atom_site_aniso_U_33
_atom_site_aniso_U_12
_atom_site_aniso_U_13
_atom_site_aniso_U_23
O1 0.0289(6) 0.0198(5) 0.0218(5) 0.0002(4) 0.0166(5) 0.0001(4)
O2 0.0396(7) 0.0241(6) 0.0342(6) -0.0001(5) 0.0243(6) -0.0039(5)
O3 0.0382(6) 0.0211(6) 0.0293(6) -0.0009(5) 0.0236(5) -0.0021(5)
O4 0.0249(6) 0.0342(6) 0.0231(5) -0.0025(5) 0.0125(5) 0.0046(5)
O5 0.0309(6) 0.0332(7) 0.0220(6) 0.0021(5) 0.0125(5) 0.0023(5)
C1 0.0242(7) 0.0208(7) 0.0189(7) -0.0017(6) 0.0129(6) 0.0021(6)
C2 0.0181(7) 0.0183(7) 0.0185(7) -0.0015(5) 0.0091(6) -0.0009(5)
C3 0.0237(7) 0.0282(9) 0.0227(8) -0.0039(6) 0.0140(7) -0.0054(6)
C4 0.0269(8) 0.0334(9) 0.0218(8) -0.0023(7) 0.0152(7) -0.0011(7)
C5 0.0268(8) 0.0342(9) 0.0203(7) -0.0013(7) 0.0139(7) 0.0047(7)
C6 0.0191(7) 0.0263(8) 0.0183(7) -0.0021(6) 0.0095(6) 0.0021(6)
C7 0.0237(7) 0.0246(8) 0.0255(8) -0.0001(6) 0.0130(7) 0.0067(6)
C8 0.0242(8) 0.0187(8) 0.0285(8) -0.0008(6) 0.0146(7) 0.0006(6)
C9 0.0232(7) 0.0237(8) 0.0216(7) -0.0036(6) 0.0136(6) -0.0027(6)
C10 0.0289(8) 0.0270(8) 0.0219(7) -0.0006(7) 0.0160(7) -0.0016(6)
C11 0.0280(8) 0.0224(8) 0.0213(7) 0.0038(6) 0.0156(7) 0.0000(6)
C12 0.0256(8) 0.0314(9) 0.0295(8) -0.0033(7) 0.0142(7) -0.0025(7)
C13 0.0324(9) 0.0384(10) 0.0474(11) 0.0026(8) 0.0257(9) 0.0110(9)

loop_
_atom_type_symbol
_atom_type_description
_atom_type_scat_dispersion_real
_atom_type_scat_dispersion_imag
_atom_type_scat_source
C C 0.0033 0.0016 'International Tables Vol C Tables 4.2.6.8 and 6.1.1.4'
H H 0.0000 0.0000 'International Tables Vol C Tables 4.2.6.8 and 6.1.1.4'
O O 0.0106 0.0060 'International Tables Vol C Tables 4.2.6.8 and 6.1.1.4'

loop_
_geom_angle_atom_site_label_1
_geom_angle_atom_site_label_2
_geom_angle_atom_site_label_3
_geom_angle
C2 O1 C3 121.70(12)
C9 O3 C10 118.20(12)
C11 O4 C12 115.63(12)
C9 C1 C2 117.86(13)
C9 C1 H1A 121.1
C2 C1 H1A 121.1
O1 C2 C6 121.23(13)
O1 C2 C1 115.48(12)
C6 C2 C1 123.28(14)
O2 C3 O1 116.08(14)
O2 C3 C4 126.72(14)
O1 C3 C4 117.20(14)
C5 C4 C3 120.84(14)
C5 C4 H4A 119.6
C3 C4 H4A 119.6
C4 C5 C6 120.98(14)
C4 C5 H5A 119.5
C6 C5 H5A 119.5
C2 C6 C7 117.25(14)
C2 C6 C5 117.92(14)
C7 C6 C5 124.81(14)
C8 C7 C6 121.00(14)
C8 C7 H7A 119.5
C6 C7 H7A 119.5
C7 C8 C9 119.71(14)
C7 C8 H8A 120.1
C9 C8 H8A 120.1
O3 C9 C1 123.83(13)
O3 C9 C8 115.29(13)
C1 C9 C8 120.85(14)
O3 C10 C11 111.63(12)
O3 C10 H10A 109.3
C11 C10 H10A 109.3
O3 C10 H10B 109.3
C11 C10 H10B 109.3
H10A C10 H10B 108.0
O5 C11 O4 124.81(15)
O5 C11 C10 125.30(14)
O4 C11 C10 109.86(12)
O4 C12 C13 107.85(13)
O4 C12 H12A 110.1
C13 C12 H12A 110.1
O4 C12 H12B 110.1
C13 C12 H12B 110.1
H12A C12 H12B 108.5
C12 C13 H13A 109.5
C12 C13 H13B 109.5
H13A C13 H13B 109.5
C12 C13 H13C 109.5
H13A C13 H13C 109.5
H13B C13 H13C 109.5

loop_
_geom_bond_atom_site_label_1
_geom_bond_atom_site_label_2
_geom_bond_distance
O1 C2 1.3814(17)
O1 C3 1.3827(17)
O2 C3 1.2136(19)
O3 C9 1.3692(17)
O3 C10 1.4211(18)
O4 C11 1.3328(18)
O4 C12 1.4642(19)
O5 C11 1.2045(18)
C1 C9 1.382(2)
C1 C2 1.389(2)
C1 H1A 0.9300
C2 C6 1.387(2)
C3 C4 1.456(2)
C4 C5 1.341(2)
C4 H4A 0.9300
C5 C6 1.436(2)
C5 H5A 0.9300
C6 C7 1.408(2)
C7 C8 1.375(2)
C7 H7A 0.9300
C8 C9 1.405(2)
C8 H8A 0.9300
C10 C11 1.516(2)
C10 H10A 0.9700
C10 H10B 0.9700
C12 C13 1.495(2)
C12 H12A 0.9700
C12 H12B 0.9700
C13 H13A 0.9600
C13 H13B 0.9600
C13 H13C 0.9600

loop_
_geom_hbond_atom_site_label_D
_geom_hbond_atom_site_label_H
_geom_hbond_atom_site_label_A
_geom_hbond_site_symmetry_A
_geom_hbond_distance_DH
_geom_hbond_distance_HA
_geom_hbond_distance_DA
_geom_hbond_angle_DHA
_geom_hbond_publ_flag
C1 H1A O2 4_576 0.9300 2.3800 3.2913(19) 166.00 yes
C5 H5A O5 3_575 0.9300 2.5500 3.373(2) 147.00 yes
C10 H10B O2 4_576 0.9700 2.4800 3.353(2) 149.00 yes

loop_
_geom_torsion_atom_site_label_1
_geom_torsion_atom_site_label_2
_geom_torsion_atom_site_label_3
_geom_torsion_atom_site_label_4
_geom_torsion
C3 O1 C2 C6 0.8(2)
C3 O1 C2 C1 179.82(13)
C9 C1 C2 O1 -179.53(12)
C9 C1 C2 C6 -0.6(2)
C2 O1 C3 O2 177.16(13)
C2 O1 C3 C4 -3.51(19)
O2 C3 C4 C5 -177.40(16)
O1 C3 C4 C5 3.4(2)
C3 C4 C5 C6 -0.5(2)
O1 C2 C6 C7 -179.50(13)
C1 C2 C6 C7 1.6(2)
O1 C2 C6 C5 2.1(2)
C1 C2 C6 C5 -176.81(14)
C4 C5 C6 C2 -2.2(2)
C4 C5 C6 C7 179.51(15)
C2 C6 C7 C8 -0.8(2)
C5 C6 C7 C8 177.46(15)
C6 C7 C8 C9 -0.9(2)
C10 O3 C9 C1 -7.5(2)
C10 O3 C9 C8 174.34(13)
C2 C1 C9 O3 -179.32(13)
C2 C1 C9 C8 -1.3(2)
C7 C8 C9 O3 -179.80(13)
C7 C8 C9 C1 2.0(2)
C9 O3 C10 C11 -78.32(16)
C12 O4 C11 O5 -1.9(2)
C12 O4 C11 C10 176.37(12)
O3 C10 C11 O5 0.2(2)
O3 C10 C11 O4 -178.06(12)
C11 O4 C12 C13 179.49(14)

loop_
_cod_related_entry_id
_cod_related_entry_database
_cod_related_entry_code
1 ChemSpider 610693
